data_7236075
loop_
_publ_author_name
'He, Hongming'
'Song, Yang'
'Sun, Fuxing'
'Bian, Zheng'
'Gao, Lianxun'
'Zhu, Guangshan'

_publ_section_title
;
 A porous metal--organic framework formed by a V-shaped ligand and Zn(ii)
 ion with highly selective sensing for nitroaromatic explosives
;
_journal_issue 32
_journal_name_full 'Journal of Materials Chemistry A'
_journal_page_first 16598
_journal_paper_doi 10.1039/C5TA03537F
_journal_volume 3
_journal_year 2015
_chemical_formula_moiety '2(C60 H36 O13 Zn4), O'
_chemical_formula_sum 'C120 H72 O27 Zn8'
_chemical_formula_weight 2468.90
_chemical_melting_point ?
_space_group_IT_number 161
_space_group_name_Hall 'R 3 -2"c'
_space_group_name_H-M_alt 'R 3 c :H'
_symmetry_cell_setting trigonal
_symmetry_space_group_name_H-M 'R 3 c :H'
_atom_sites_solution_hydrogens geom
_atom_sites_solution_primary direct
_atom_sites_solution_secondary difmap
_audit_creation_method SHELXL-97
_audit_update_record
;
2015-05-04 deposited with the CCDC.
2015-07-13 downloaded from the CCDC.
;
_cell_angle_alpha 90.00
_cell_angle_beta 90.00
_cell_angle_gamma 120.00
_cell_formula_units_Z 6
_cell_length_a 23.452(4)
_cell_length_b 23.452(4)
_cell_length_c 79.27(3)
_cell_measurement_reflns_used 9975
_cell_measurement_temperature 296(2)
_cell_measurement_theta_max 23.30
_cell_measurement_theta_min 2.25
_cell_volume 37757(17)
_computing_cell_refinement 'Bruker SMART'
_computing_data_collection 'Bruker SMART'
_computing_data_reduction 'Bruker SAINT'
_computing_molecular_graphics 'Bruker SHELXTL'
_computing_publication_material 'Bruker SHELXTL'
_computing_structure_refinement 'SHELXL-97 (Sheldrick, 1997)'
_computing_structure_solution 'SHELXS-97 (Sheldrick, 1990)'
_diffrn_ambient_temperature 296(2)
_diffrn_detector_area_resol_mean 9.00cm
_diffrn_measured_fraction_theta_full 0.998
_diffrn_measured_fraction_theta_max 0.998
_diffrn_measurement_device_type 'CCD area detector'
_diffrn_measurement_method 'phi and omega scans'
_diffrn_radiation_monochromator graphite
_diffrn_radiation_source 'sealed tube'
_diffrn_radiation_type MoK\a
_diffrn_radiation_wavelength 0.71073
_diffrn_reflns_av_R_equivalents 0.0611
_diffrn_reflns_av_sigmaI/netI 0.0557
_diffrn_reflns_limit_h_max 27
_diffrn_reflns_limit_h_min -23
_diffrn_reflns_limit_k_max 21
_diffrn_reflns_limit_k_min -27
_diffrn_reflns_limit_l_max 92
_diffrn_reflns_limit_l_min -83
_diffrn_reflns_number 73788
_diffrn_reflns_theta_full 24.63
_diffrn_reflns_theta_max 24.63
_diffrn_reflns_theta_min 1.13
_diffrn_standards_decay_% none
_diffrn_standards_interval_count none
_diffrn_standards_interval_time none
_diffrn_standards_number none
_exptl_absorpt_coefficient_mu 0.782
_exptl_absorpt_correction_T_max 0.822
_exptl_absorpt_correction_T_min 0.768
_exptl_absorpt_correction_type empirical
_exptl_absorpt_process_details SADABS
_exptl_crystal_colour Courless
_exptl_crystal_density_diffrn 0.651
_exptl_crystal_density_method 'not measured'
_exptl_crystal_description Block
_exptl_crystal_F_000 7488
_exptl_crystal_size_max 0.35
_exptl_crystal_size_mid 0.32
_exptl_crystal_size_min 0.25
_platon_squeeze_details
;
;
_refine_diff_density_max 0.373
_refine_diff_density_min -0.284
_refine_diff_density_rms 0.030
_refine_ls_abs_structure_details 'Flack H D (1983), Acta Cryst. A39, 876-881'
_refine_ls_abs_structure_Flack 0.00
_refine_ls_extinction_method none
_refine_ls_goodness_of_fit_ref 0.860
_refine_ls_hydrogen_treatment constr
_refine_ls_matrix_type full
_refine_ls_number_parameters 466
_refine_ls_number_reflns 13690
_refine_ls_number_restraints 1
_refine_ls_restrained_S_all 0.860
_refine_ls_R_factor_all 0.0669
_refine_ls_R_factor_gt 0.0384
_refine_ls_shift/su_max 0.000
_refine_ls_shift/su_mean 0.000
_refine_ls_structure_factor_coef Fsqd
_refine_ls_weighting_details 'calc w=1/[\s^2^(Fo^2^)+(0.0420P)^2^+0.0000P] where P=(Fo^2^+2Fc^2^)/3'
_refine_ls_weighting_scheme calc
_refine_ls_wR_factor_gt 0.0779
_refine_ls_wR_factor_ref 0.0840
_reflns_number_gt 8579
_reflns_number_total 14203
_reflns_threshold_expression >2sigma(I)
_cod_data_source_file c5ta03537f2.cif
_cod_data_source_block a
_cod_depositor_comments
;
The following automatic conversions were performed:

data item '_chemical_melting_point' value 'not measured' was changed
to '?' -- the value is undefined or not given.

data item '_symmetry_cell_setting' value 'Trigonal' was changed to
'trigonal' in accordance with the
/home/saulius/struct/COD-crude-data/automatic-downloads/DataCite-retrospective/RSC/depositions/lib/dictionaries/cif_core.dic
dictionary named 'cif_core.dic' version 2.4.2 last updated on
2011-04-26.

Automatic conversion script
Id: cif_fix_values 6909 2019-04-08 15:41:33Z antanas 
;
_cod_original_cell_volume 37754(18)
_cod_original_sg_symbol_H-M R3c
_cod_database_code 7236075

loop_
_symmetry_equiv_pos_as_xyz
'x, y, z'
'-y, x-y, z'
'-x+y, -x, z'
'-y, -x, z+1/2'
'-x+y, y, z+1/2'
'x, x-y, z+1/2'
'x+2/3, y+1/3, z+1/3'
'-y+2/3, x-y+1/3, z+1/3'
'-x+y+2/3, -x+1/3, z+1/3'
'-y+2/3, -x+1/3, z+5/6'
'-x+y+2/3, y+1/3, z+5/6'
'x+2/3, x-y+1/3, z+5/6'
'x+1/3, y+2/3, z+2/3'
'-y+1/3, x-y+2/3, z+2/3'
'-x+y+1/3, -x+2/3, z+2/3'
'-y+1/3, -x+2/3, z+7/6'
'-x+y+1/3, y+2/3, z+7/6'
'x+1/3, x-y+2/3, z+7/6'

loop_
_atom_site_label
_atom_site_type_symbol
_atom_site_fract_x
_atom_site_fract_y
_atom_site_fract_z
_atom_site_U_iso_or_equiv
_atom_site_adp_type
_atom_site_occupancy
_atom_site_symmetry_multiplicity
_atom_site_calc_flag
_atom_site_refinement_flags
C1 C 0.1316(3) 0.1236(4) 0.18000(10) 0.177(4) Uani 1 1 d .
C2 C 0.1893(2) 0.1770(2) 0.19070(7) 0.125(2) Uani 1 1 d .
C3 C 0.2465(3) 0.2180(3) 0.18463(7) 0.141(2) Uani 1 1 d .
H3 H 0.2536 0.2150 0.1732 0.170 Uiso 1 1 calc R
C4 C 0.2962(2) 0.2642(3) 0.19359(8) 0.190(4) Uani 1 1 d .
H4 H 0.3355 0.2917 0.1880 0.228 Uiso 1 1 calc R
C5 C 0.2930(2) 0.2732(3) 0.21017(7) 0.138(2) Uani 1 1 d .
C6 C 0.2333(3) 0.2249(3) 0.21814(7) 0.146(2) Uani 1 1 d .
H6 H 0.2281 0.2239 0.2298 0.176 Uiso 1 1 calc R
C7 C 0.1832(3) 0.1793(2) 0.20767(7) 0.149(2) Uani 1 1 d .
H7 H 0.1436 0.1488 0.2126 0.179 Uiso 1 1 calc R
C8 C 0.3464(3) 0.3207(3) 0.22053(7) 0.152(3) Uani 1 1 d .
C9 C 0.4111(3) 0.3361(4) 0.21752(10) 0.268(6) Uani 1 1 d .
H9 H 0.4201 0.3101 0.2103 0.322 Uiso 1 1 calc R
C10 C 0.4582(3) 0.3866(4) 0.22480(11) 0.274(6) Uani 1 1 d .
H10 H 0.5007 0.3979 0.2216 0.328 Uiso 1 1 calc R
C11 C 0.4526(3) 0.4279(5) 0.23745(10) 0.295(7) Uani 1 1 d .
H11 H 0.4888 0.4656 0.2417 0.354 Uiso 1 1 calc R
C12 C 0.3876(2) 0.4064(3) 0.24282(8) 0.176(3) Uani 1 1 d .
C13 C 0.3355(2) 0.3553(2) 0.23356(6) 0.126(2) Uani 1 1 d .
H13 H 0.2924 0.3440 0.2362 0.151 Uiso 1 1 calc R
C14 C 0.3757(2) 0.4459(3) 0.25601(8) 0.144(2) Uani 1 1 d .
C15 C 0.4221(3) 0.5068(3) 0.25919(11) 0.245(5) Uani 1 1 d .
H15 H 0.4596 0.5270 0.2525 0.294 Uiso 1 1 calc R
C16 C 0.4150(3) 0.5395(3) 0.27206(9) 0.233(5) Uani 1 1 d .
H16 H 0.4495 0.5812 0.2748 0.280 Uiso 1 1 calc R
C17 C 0.3560(2) 0.5123(3) 0.28179(7) 0.127(2) Uani 1 1 d .
C18 C 0.3086(2) 0.4476(2) 0.27951(6) 0.0983(15) Uani 1 1 d .
H18 H 0.2704 0.4272 0.2860 0.118 Uiso 1 1 calc R
C19 C 0.3220(2) 0.4145(2) 0.26680(7) 0.1229(19) Uani 1 1 d .
H19 H 0.2937 0.3695 0.2655 0.148 Uiso 1 1 calc R
C20 C 0.1108(2) -0.0135(2) 0.12833(5) 0.0790(12) Uani 1 1 d .
C21 C 0.53905(17) 0.31353(19) 0.18857(5) 0.0621(10) Uani 1 1 d .
C22 C 0.48913(18) 0.30522(18) 0.17589(5) 0.0697(11) Uani 1 1 d .
C23 C 0.4477(2) 0.24578(19) 0.16883(6) 0.1007(16) Uani 1 1 d .
H23 H 0.4509 0.2096 0.1724 0.121 Uiso 1 1 calc R
C24 C 0.4009(2) 0.23566(19) 0.15665(6) 0.1037(16) Uani 1 1 d .
H24 H 0.3756 0.1943 0.1518 0.124 Uiso 1 1 calc R
C25 C 0.39228(17) 0.28716(17) 0.15174(5) 0.0673(10) Uani 1 1 d .
C26 C 0.42875(18) 0.34539(18) 0.15968(5) 0.0782(12) Uani 1 1 d .
H26 H 0.4211 0.3799 0.1575 0.094 Uiso 1 1 calc R
C27 C 0.47734(16) 0.35454(16) 0.17106(5) 0.0706(11) Uani 1 1 d .
H27 H 0.5033 0.3962 0.1757 0.085 Uiso 1 1 calc R
C28 C 0.34151(18) 0.27625(16) 0.13889(5) 0.0681(11) Uani 1 1 d .
C29 C 0.28751(18) 0.21447(19) 0.13590(5) 0.0882(13) Uani 1 1 d .
H29 H 0.2809 0.1788 0.1425 0.106 Uiso 1 1 calc R
C30 C 0.24319(18) 0.20574(18) 0.12311(6) 0.0934(15) Uani 1 1 d .
H30 H 0.2070 0.1641 0.1214 0.112 Uiso 1 1 calc R
C31 C 0.25126(18) 0.25681(19) 0.11295(5) 0.0879(13) Uani 1 1 d .
H31 H 0.2226 0.2487 0.1040 0.105 Uiso 1 1 calc R
C32 C 0.30206(17) 0.32041(17) 0.11606(5) 0.0718(11) Uani 1 1 d .
C33 C 0.34655(16) 0.32929(17) 0.12920(5) 0.0676(10) Uani 1 1 d .
H33 H 0.3805 0.3717 0.1316 0.081 Uiso 1 1 calc R
C34 C 0.30875(18) 0.3766(2) 0.10572(6) 0.0887(14) Uani 1 1 d .
C35 C 0.29352(19) 0.3695(2) 0.08861(6) 0.0904(13) Uani 1 1 d .
H35 H 0.2830 0.3303 0.0831 0.108 Uiso 1 1 calc R
C36 C 0.2940(2) 0.4193(2) 0.07992(6) 0.0993(16) Uani 1 1 d .
H36 H 0.2809 0.4125 0.0687 0.119 Uiso 1 1 calc R
C37 C 0.3130(2) 0.4794(2) 0.08703(6) 0.0940(15) Uani 1 1 d .
C38 C 0.3307(2) 0.4901(2) 0.10457(6) 0.1062(16) Uani 1 1 d .
H38 H 0.3416 0.5298 0.1098 0.127 Uiso 1 1 calc R
C39 C 0.3311(2) 0.4387(2) 0.11351(6) 0.0996(15) Uani 1 1 d .
H39 H 0.3460 0.4453 0.1246 0.120 Uiso 1 1 calc R
C40 C 0.5529(3) 0.2012(2) 0.24419(7) 0.0992(17) Uani 1 1 d .
O1 O 0.14249(13) 0.13046(14) 0.16362(5) 0.0976(10) Uani 1 1 d .
O2 O 0.0800(2) 0.0856(2) 0.18651(6) 0.202(3) Uani 1 1 d .
O3 O 0.13348(12) 0.04127(13) 0.13449(3) 0.0774(8) Uani 1 1 d .
O4 O 0.06305(14) 0.11645(18) 0.13048(4) 0.1339(15) Uani 1 1 d .
O5 O 0.0000 0.0000 0.15756(5) 0.0635(10) Uani 1 3 d S
O6 O 0.57342(11) 0.37173(13) 0.19486(4) 0.0803(8) Uani 1 1 d .
O7 O 0.54074(15) 0.26420(14) 0.19308(4) 0.1112(11) Uani 1 1 d .
O8 O 0.59134(15) 0.25621(16) 0.25182(5) 0.1132(12) Uani 1 1 d .
O9 O 0.63981(17) 0.44767(17) 0.22786(5) 0.1312(15) Uani 1 1 d .
O10 O 0.6667 0.3333 0.21723(5) 0.0435(8) Uani 1 3 d S
O11 O 0.0000 0.0000 0.2268(3) 0.454(13) Uani 1 3 d S
Zn1 Zn 0.082577(19) 0.07007(2) 0.148300(5) 0.06290(19) Uani 1 1 d .
Zn2 Zn 0.653563(18) 0.404387(19) 0.209095(4) 0.05713(17) Uani 1 1 d .
Zn3 Zn 0.0000 0.0000 0.182394(11) 0.0883(3) Uani 1 3 d S
Zn4 Zn 0.6667 0.3333 0.241888(9) 0.0542(2) Uani 1 3 d S

loop_
_atom_site_aniso_label
_atom_site_aniso_U_11
_atom_site_aniso_U_22
_atom_site_aniso_U_33
_atom_site_aniso_U_23
_atom_site_aniso_U_13
_atom_site_aniso_U_12
C1 0.087(4) 0.218(7) 0.159(7) -0.133(6) 0.008(4) 0.026(4)
C2 0.069(3) 0.116(4) 0.104(5) -0.078(3) 0.004(3) -0.018(3)
C3 0.100(4) 0.165(5) 0.106(5) -0.078(4) -0.005(3) 0.027(4)
C4 0.082(3) 0.254(7) 0.146(6) -0.152(6) 0.020(3) 0.019(4)
C5 0.068(3) 0.177(5) 0.107(5) -0.084(4) 0.014(3) 0.015(3)
C6 0.121(4) 0.174(5) 0.096(5) -0.091(4) -0.021(4) 0.038(4)
C7 0.157(5) 0.086(3) 0.103(5) -0.052(3) -0.012(4) -0.015(3)
C8 0.098(4) 0.170(5) 0.111(5) -0.098(4) 0.016(3) 0.009(4)
C9 0.073(4) 0.365(10) 0.269(9) -0.277(8) -0.010(5) 0.037(5)
C10 0.132(5) 0.369(12) 0.269(10) -0.233(10) 0.012(6) 0.087(7)
C11 0.122(5) 0.422(12) 0.270(10) -0.299(10) -0.036(5) 0.082(6)
C12 0.069(3) 0.212(6) 0.182(6) -0.176(5) 0.001(3) 0.022(3)
C13 0.071(3) 0.150(4) 0.113(5) -0.072(4) 0.012(3) 0.023(3)
C14 0.066(3) 0.170(5) 0.147(5) -0.107(4) 0.004(3) 0.023(3)
C15 0.088(4) 0.210(6) 0.321(10) -0.216(7) 0.050(5) -0.013(4)
C16 0.116(5) 0.235(7) 0.202(8) -0.176(6) 0.044(5) -0.022(5)
C17 0.061(3) 0.174(5) 0.116(5) -0.099(4) -0.004(3) 0.038(3)
C18 0.092(3) 0.090(3) 0.096(4) -0.046(3) -0.007(3) 0.033(3)
C19 0.062(3) 0.115(4) 0.149(5) -0.075(4) -0.009(3) 0.012(3)
C20 0.091(3) 0.088(3) 0.055(3) 0.020(2) 0.042(2) 0.043(3)
C21 0.065(2) 0.069(3) 0.066(3) -0.023(2) -0.021(2) 0.044(2)
C22 0.087(3) 0.060(2) 0.087(3) -0.004(2) -0.024(2) 0.054(2)
C23 0.128(4) 0.071(3) 0.130(4) -0.010(3) -0.065(3) 0.070(3)
C24 0.116(3) 0.064(3) 0.131(4) -0.010(2) -0.072(3) 0.045(2)
C25 0.078(2) 0.070(2) 0.066(3) 0.007(2) -0.022(2) 0.045(2)
C26 0.094(3) 0.058(2) 0.091(3) -0.002(2) -0.035(3) 0.045(2)
C27 0.060(2) 0.062(2) 0.074(3) -0.0003(19) -0.026(2) 0.0181(19)
C28 0.078(3) 0.054(2) 0.079(3) -0.004(2) -0.027(2) 0.038(2)
C29 0.079(3) 0.077(3) 0.105(4) 0.026(2) -0.029(3) 0.037(2)
C30 0.069(3) 0.055(2) 0.109(4) 0.017(2) -0.048(2) -0.005(2)
C31 0.070(3) 0.079(3) 0.099(4) 0.021(3) -0.028(2) 0.025(2)
C32 0.057(2) 0.058(2) 0.099(3) 0.014(2) -0.026(2) 0.027(2)
C33 0.068(2) 0.058(2) 0.077(3) 0.0075(18) -0.032(2) 0.0319(18)
C34 0.071(3) 0.084(3) 0.100(4) 0.026(3) -0.036(3) 0.030(2)
C35 0.093(3) 0.082(3) 0.081(4) 0.004(2) -0.040(3) 0.033(3)
C36 0.108(3) 0.065(3) 0.087(4) 0.015(3) -0.046(3) 0.015(3)
C37 0.087(3) 0.081(3) 0.090(4) 0.033(3) -0.034(3) 0.024(2)
C38 0.142(4) 0.070(3) 0.098(4) 0.023(3) -0.030(3) 0.046(3)
C39 0.133(4) 0.070(3) 0.094(4) -0.003(3) -0.049(3) 0.050(3)
C40 0.150(5) 0.070(3) 0.084(4) 0.041(3) 0.082(3) 0.059(3)
O1 0.0765(19) 0.104(2) 0.104(3) -0.051(2) -0.0200(18) 0.0394(16)
O2 0.136(3) 0.192(4) 0.141(4) -0.103(3) 0.025(3) -0.021(3)
O3 0.0734(17) 0.0689(17) 0.077(2) -0.0052(15) 0.0182(14) 0.0263(15)
O4 0.091(2) 0.206(3) 0.128(3) 0.112(3) 0.036(2) 0.092(2)
O5 0.0721(15) 0.0721(15) 0.046(3) 0.000 0.000 0.0361(8)
O6 0.0761(17) 0.096(2) 0.089(2) -0.0164(17) -0.0251(15) 0.0580(16)
O7 0.147(3) 0.101(2) 0.121(3) -0.0305(18) -0.086(2) 0.088(2)
O8 0.107(2) 0.087(2) 0.130(3) 0.040(2) 0.065(2) 0.038(2)
O9 0.167(3) 0.162(3) 0.142(4) -0.091(3) -0.070(3) 0.140(3)
O10 0.0403(11) 0.0403(11) 0.050(3) 0.000 0.000 0.0202(6)
O11 0.187(6) 0.187(6) 0.99(4) 0.000 0.000 0.094(3)
Zn1 0.0635(3) 0.0684(3) 0.0560(5) -0.0001(2) -0.0058(2) 0.0324(2)
Zn2 0.0538(3) 0.0651(3) 0.0569(5) 0.0082(2) 0.0051(2) 0.0330(2)
Zn3 0.1087(4) 0.1087(4) 0.0475(7) 0.000 0.000 0.0543(2)
Zn4 0.0546(3) 0.0546(3) 0.0532(6) 0.000 0.000 0.02732(13)

loop_
_atom_type_symbol
_atom_type_description
_atom_type_scat_dispersion_real
_atom_type_scat_dispersion_imag
_atom_type_scat_source
C C 0.0033 0.0016 'International Tables Vol C Tables 4.2.6.8 and 6.1.1.4'
H H 0.0000 0.0000 'International Tables Vol C Tables 4.2.6.8 and 6.1.1.4'
O O 0.0106 0.0060 'International Tables Vol C Tables 4.2.6.8 and 6.1.1.4'
Zn Zn 0.2839 1.4301 'International Tables Vol C Tables 4.2.6.8 and 6.1.1.4'

loop_
_geom_angle_atom_site_label_1
_geom_angle_atom_site_label_2
_geom_angle_atom_site_label_3
_geom_angle
_geom_angle_site_symmetry_1
_geom_angle_site_symmetry_3
O2 C1 O1 125.1(6) . .
O2 C1 C2 120.7(6) . .
O1 C1 C2 113.6(6) . .
C3 C2 C7 115.5(4) . .
C3 C2 C1 123.9(5) . .
C7 C2 C1 120.4(5) . .
C2 C3 C4 124.7(5) . .
C3 C4 C5 123.8(5) . .
C4 C5 C6 114.7(4) . .
C4 C5 C8 125.7(5) . .
C6 C5 C8 119.1(5) . .
C7 C6 C5 117.2(5) . .
C2 C7 C6 123.7(5) . .
C9 C8 C13 117.6(4) . .
C9 C8 C5 120.9(5) . .
C13 C8 C5 121.5(5) . .
C10 C9 C8 118.9(6) . .
C9 C10 C11 127.4(6) . .
C12 C11 C10 114.4(5) . .
C11 C12 C13 117.9(4) . .
C11 C12 C14 119.0(4) . .
C13 C12 C14 122.2(4) . .
C8 C13 C12 122.6(4) . .
C15 C14 C19 119.7(5) . .
C15 C14 C12 119.5(5) . .
C19 C14 C12 119.7(5) . .
C14 C15 C16 119.8(6) . .
C15 C16 C17 121.9(5) . .
C18 C17 C16 119.4(4) . .
C18 C17 C20 121.0(4) . 16_554
C16 C17 C20 119.6(5) . 16_554
C17 C18 C19 115.2(4) . .
C14 C19 C18 123.0(4) . .
O3 C20 O4 127.6(4) . 3
O3 C20 C17 116.5(4) . 10_554
O4 C20 C17 115.6(4) 3 10_554
O7 C21 O6 125.9(3) . .
O7 C21 C22 118.0(3) . .
O6 C21 C22 115.9(3) . .
C23 C22 C27 114.1(3) . .
C23 C22 C21 121.8(3) . .
C27 C22 C21 124.0(3) . .
C22 C23 C24 124.0(3) . .
C25 C24 C23 119.8(4) . .
C26 C25 C24 117.3(3) . .
C26 C25 C28 122.7(3) . .
C24 C25 C28 119.9(3) . .
C25 C26 C27 121.1(3) . .
C22 C27 C26 123.3(3) . .
C29 C28 C33 117.2(3) . .
C29 C28 C25 122.0(3) . .
C33 C28 C25 120.8(3) . .
C28 C29 C30 120.2(3) . .
C31 C30 C29 122.1(3) . .
C30 C31 C32 120.1(4) . .
C31 C32 C33 117.6(3) . .
C31 C32 C34 120.4(3) . .
C33 C32 C34 122.1(3) . .
C32 C33 C28 122.6(3) . .
C35 C34 C39 119.2(4) . .
C35 C34 C32 121.5(4) . .
C39 C34 C32 119.3(4) . .
C36 C35 C34 120.2(4) . .
C35 C36 C37 122.5(4) . .
C36 C37 C38 119.6(4) . .
C36 C37 C40 122.9(5) . 11_554
C38 C37 C40 117.5(5) . 11_554
C39 C38 C37 117.7(4) . .
C38 C39 C34 120.3(4) . .
O8 C40 O9 124.6(4) . 2_655
O8 C40 C37 119.8(5) . 17_544
O9 C40 C37 115.2(5) 2_655 17_544
C1 O1 Zn1 121.6(3) . .
C1 O2 Zn3 140.9(4) . .
C20 O3 Zn1 124.3(2) . .
C20 O4 Zn1 130.9(3) 2 .
Zn1 O5 Zn1 106.73(12) 2 .
Zn1 O5 Zn1 106.72(12) 2 3
Zn1 O5 Zn1 106.73(12) . 3
Zn1 O5 Zn3 112.10(11) 2 .
Zn1 O5 Zn3 112.09(11) . .
Zn1 O5 Zn3 112.10(11) 3 .
C21 O6 Zn2 126.7(2) . .
C21 O7 Zn2 133.6(3) . 2_655
C40 O8 Zn4 126.2(3) . .
C40 O9 Zn2 134.0(3) 3_665 .
Zn2 O10 Zn2 109.63(10) 3_665 .
Zn2 O10 Zn2 109.63(10) 3_665 2_655
Zn2 O10 Zn2 109.63(10) . 2_655
Zn2 O10 Zn4 109.31(10) 3_665 .
Zn2 O10 Zn4 109.32(10) . .
Zn2 O10 Zn4 109.31(10) 2_655 .
O1 Zn1 O5 116.69(16) . .
O1 Zn1 O3 105.49(12) . .
O5 Zn1 O3 115.87(9) . .
O1 Zn1 O4 110.06(16) . .
O5 Zn1 O4 109.13(11) . .
O3 Zn1 O4 97.97(14) . .
O1 Zn1 Zn1 126.40(10) . 2
O5 Zn1 Zn1 36.64(6) . 2
O3 Zn1 Zn1 127.58(8) . 2
O4 Zn1 Zn1 72.96(8) . 2
O1 Zn1 Zn1 134.83(11) . 3
O5 Zn1 Zn1 36.64(6) . 3
O3 Zn1 Zn1 79.35(8) . 3
O4 Zn1 Zn1 113.68(11) . 3
Zn1 Zn1 Zn1 60.0 2 3
O9 Zn2 O10 109.65(16) . .
O9 Zn2 O7 117.50(17) . 3_665
O10 Zn2 O7 109.74(11) . 3_665
O9 Zn2 O6 105.52(12) . .
O10 Zn2 O6 112.41(9) . .
O7 Zn2 O6 101.78(13) 3_665 .
O5 Zn3 O2 99.51(14) . 3
O5 Zn3 O2 99.52(14) . .
O2 Zn3 O2 117.33(8) 3 .
O5 Zn3 O2 99.51(14) . 2
O2 Zn3 O2 117.32(8) 3 2
O2 Zn3 O2 117.32(8) . 2
O8 Zn4 O8 104.86(14) 3_665 .
O8 Zn4 O8 104.86(14) 3_665 2_655
O8 Zn4 O8 104.85(14) . 2_655
O8 Zn4 O10 113.77(12) 3_665 .
O8 Zn4 O10 113.77(12) . .
O8 Zn4 O10 113.76(12) 2_655 .

loop_
_geom_bond_atom_site_label_1
_geom_bond_atom_site_label_2
_geom_bond_distance
_geom_bond_site_symmetry_2
C1 O2 1.202(7) .
C1 O1 1.317(8) .
C1 C2 1.557(7) .
C2 C3 1.291(6) .
C2 C7 1.357(6) .
C3 C4 1.331(6) .
C4 C5 1.340(7) .
C5 C6 1.435(7) .
C5 C8 1.445(6) .
C6 C7 1.398(6) .
C8 C9 1.395(6) .
C8 C13 1.413(6) .
C9 C10 1.284(7) .
C10 C11 1.445(7) .
C11 C12 1.411(7) .
C12 C13 1.415(5) .
C12 C14 1.512(6) .
C14 C15 1.316(6) .
C14 C19 1.391(6) .
C15 C16 1.336(7) .
C16 C17 1.426(6) .
C17 C18 1.374(6) .
C17 C20 1.549(5) 16_554
C18 C19 1.399(6) .
C20 O3 1.220(4) .
C20 O4 1.276(5) 3
C20 C17 1.549(5) 10_554
C21 O7 1.230(4) .
C21 O6 1.289(4) .
C21 C22 1.480(5) .
C22 C23 1.359(5) .
C22 C27 1.372(4) .
C23 C24 1.390(5) .
C24 C25 1.377(4) .
C25 C26 1.351(5) .
C25 C28 1.488(4) .
C26 C27 1.383(4) .
C28 C29 1.387(5) .
C28 C33 1.416(4) .
C29 C30 1.392(5) .
C30 C31 1.376(5) .
C31 C32 1.388(4) .
C32 C33 1.414(4) .
C32 C34 1.491(5) .
C34 C35 1.391(6) .
C34 C39 1.419(6) .
C35 C36 1.353(5) .
C36 C37 1.369(6) .
C37 C38 1.437(6) .
C37 C40 1.476(5) 11_554
C38 C39 1.403(5) .
C40 O8 1.296(6) .
C40 O9 1.311(6) 2_655
C40 C37 1.476(6) 17_544
O1 Zn1 1.861(3) .
O2 Zn3 1.972(4) .
O3 Zn1 1.971(3) .
O4 C20 1.276(5) 2
O4 Zn1 1.972(3) .
O5 Zn1 1.9510(16) 2
O5 Zn1 1.9511(16) .
O5 Zn1 1.9513(16) 3
O5 Zn3 1.969(4) .
O6 Zn2 1.988(2) .
O7 Zn2 1.961(2) 2_655
O8 Zn4 1.954(3) .
O9 C40 1.311(6) 3_665
O9 Zn2 1.917(3) .
O10 Zn2 1.9490(13) 3_665
O10 Zn2 1.9490(13) .
O10 Zn2 1.9491(13) 2_655
O10 Zn4 1.955(4) .
Zn1 Zn1 3.1312(9) 2
Zn1 Zn1 3.1314(9) 3
Zn2 O7 1.961(2) 3_665
Zn3 O2 1.972(4) 3
Zn3 O2 1.972(4) 2
Zn4 O8 1.954(3) 3_665
Zn4 O8 1.954(3) 2_655

loop_
_platon_squeeze_void_nr
_platon_squeeze_void_average_x
_platon_squeeze_void_average_y
_platon_squeeze_void_average_z
_platon_squeeze_void_volume
_platon_squeeze_void_count_electrons
_platon_squeeze_void_content
1 -0.029 -0.027 -0.009 25660 7422 ' '
